data_7043181
loop_
_publ_author_name
'Antony, Josephine Kanimozhi'
'Alexander, V.'

_publ_section_title
;
 Synthesis, Photophysical, and Magnetic Studies of Ternary Lanthanide(III)
 Complexes of Naphthyl Chromophore Functionalized
 Imidazo[4,5-f][1,10]phenanthroline and Dibenzoylmethane.
;
_journal_name_full 'Dalton Trans.'
_journal_paper_doi 10.1039/C7DT01133D
_journal_year 2017
_chemical_formula_sum 'C23 H16 N4 O'
_chemical_formula_weight 364.40
_space_group_crystal_system monoclinic
_space_group_IT_number 14
_space_group_name_Hall '-P 2ybc'
_space_group_name_H-M_alt 'P 1 21/c 1'
_symmetry_space_group_name_Hall '-P 2ybc'
_symmetry_space_group_name_H-M 'P 1 21/c 1'
_atom_sites_solution_hydrogens mixed
_audit_creation_method SHELXL-2014/7
_audit_update_record
;
2017-04-27 deposited with the CCDC.
2017-06-01 downloaded from the CCDC.
;
_cell_angle_alpha 90
_cell_angle_beta 102.670(7)
_cell_angle_gamma 90
_cell_formula_units_Z 4
_cell_length_a 14.933(4)
_cell_length_b 7.4965(13)
_cell_length_c 15.999(4)
_cell_measurement_reflns_used 4118
_cell_measurement_temperature 293(2)
_cell_measurement_theta_max 24.5
_cell_measurement_theta_min 2.6
_cell_volume 1747.4(7)
_computing_cell_refinement 'APEX2/SAINT (Bruker, 2004)'
_computing_data_collection 'APEX2 (Bruker, 2004)'
_computing_data_reduction 'SAINT/XPREP (Bruker, 2004)'
_computing_molecular_graphics 'ORTEP3 (Farrugia, 1997) and Mercury (Bruno et al., 2002)'
_computing_publication_material 'SHELXL-2014 (Sheldrick, 2014)'
_computing_structure_refinement 'SHELXL-2014 (Sheldrick, 2014)'
_computing_structure_solution 'SIR92 (Altornare et al., 1993)'
_diffrn_ambient_temperature 293(2)
_diffrn_measured_fraction_theta_full 1.000
_diffrn_measured_fraction_theta_max 1.000
_diffrn_measurement_device_type 'Bruker axs kappa apex2 CCD diffractometer'
_diffrn_measurement_method '\w and \f scan'
_diffrn_radiation_type MoK\a
_diffrn_radiation_wavelength 0.71073
_diffrn_reflns_av_unetI/netI 0.0638
_diffrn_reflns_Laue_measured_fraction_full 1.000
_diffrn_reflns_Laue_measured_fraction_max 1.000
_diffrn_reflns_limit_h_max 17
_diffrn_reflns_limit_h_min -17
_diffrn_reflns_limit_k_max 8
_diffrn_reflns_limit_k_min 0
_diffrn_reflns_limit_l_max 19
_diffrn_reflns_limit_l_min 0
_diffrn_reflns_number 3087
_diffrn_reflns_point_group_measured_fraction_full 1.000
_diffrn_reflns_point_group_measured_fraction_max 1.000
_diffrn_reflns_theta_full 24.997
_diffrn_reflns_theta_max 24.997
_diffrn_reflns_theta_min 2.610
_diffrn_source 'Sealed tube'
_exptl_absorpt_coefficient_mu 0.088
_exptl_absorpt_correction_T_max 0.96
_exptl_absorpt_correction_T_min 0.94
_exptl_absorpt_correction_type multi-scan
_exptl_absorpt_process_details 'TWINABS (Bruker, 2012/1)'
_exptl_crystal_colour colourless
_exptl_crystal_density_diffrn 1.385
_exptl_crystal_description block
_exptl_crystal_F_000 760
_exptl_crystal_recrystallization_method 'Re-crystallisation from solvent: Water/Methanol'
_exptl_crystal_size_max 0.300
_exptl_crystal_size_mid 0.250
_exptl_crystal_size_min 0.200
_refine_diff_density_max 0.424
_refine_diff_density_min -0.254
_refine_diff_density_rms 0.052
_refine_ls_extinction_method none
_refine_ls_goodness_of_fit_ref 1.060
_refine_ls_hydrogen_treatment mixed
_refine_ls_matrix_type full
_refine_ls_number_parameters 266
_refine_ls_number_reflns 3087
_refine_ls_number_restraints 4
_refine_ls_restrained_S_all 1.060
_refine_ls_R_factor_all 0.0958
_refine_ls_R_factor_gt 0.0507
_refine_ls_shift/su_max 0.003
_refine_ls_shift/su_mean 0.000
_refine_ls_structure_factor_coef Fsqd
_refine_ls_weighting_details 'w=1/[\s^2^(Fo^2^)+(0.0632P)^2^+0.4823P] where P=(Fo^2^+2Fc^2^)/3'
_refine_ls_weighting_scheme calc
_refine_ls_wR_factor_gt 0.1148
_refine_ls_wR_factor_ref 0.1414
_reflns_Friedel_coverage 0.000
_reflns_number_gt 2123
_reflns_number_total 3087
_reflns_threshold_expression 'I > 2\s(I)'
_cod_data_source_file c7dt01133d2.cif
_cod_data_source_block L1
_cod_original_cell_volume 1747.4(6)
_cod_database_code 7043181
_shelx_shelxl_version_number 2014/7
_shelx_space_group_comment
;
The symmetry employed for this shelxl refinement is uniquely defined
by the following loop, which should always be used as a source of
symmetry information in preference to the above space-group names.
They are only intended as comments.
;
_shelx_estimated_absorpt_t_min 0.974
_shelx_estimated_absorpt_t_max 0.983

loop_
_space_group_symop_operation_xyz
'x, y, z'
'-x, y+1/2, -z+1/2'
'-x, -y, -z'
'x, -y-1/2, z-1/2'

loop_
_atom_site_label
_atom_site_type_symbol
_atom_site_fract_x
_atom_site_fract_y
_atom_site_fract_z
_atom_site_U_iso_or_equiv
_atom_site_adp_type
_atom_site_occupancy
_atom_site_site_symmetry_order
_atom_site_calc_flag
_atom_site_refinement_flags_posn
_atom_site_refinement_flags_adp
C1 C 0.2761(2) 0.0304(4) 0.4177(2) 0.0401(8) Uani 1 1 d . .
C2 C 0.2339(2) 0.0619(4) 0.5355(2) 0.0358(8) Uani 1 1 d . .
C3 C 0.2257(2) 0.0523(4) 0.6231(2) 0.0368(8) Uani 1 1 d . .
C4 C 0.2939(3) -0.0168(5) 0.6889(2) 0.0471(9) Uani 1 1 d . .
H4 H 0.3497 -0.0536 0.6780 0.056 Uiso 1 1 calc R U
C5 C 0.2781(3) -0.0301(5) 0.7699(2) 0.0512(10) Uani 1 1 d . .
H5 H 0.3228 -0.0745 0.8149 0.061 Uiso 1 1 calc R U
C6 C 0.1935(3) 0.0244(5) 0.7828(2) 0.0536(10) Uani 1 1 d . .
H6 H 0.1829 0.0132 0.8377 0.064 Uiso 1 1 calc R U
C7 C 0.1426(2) 0.1077(5) 0.6424(2) 0.0357(8) Uani 1 1 d . .
C8 C 0.0689(2) 0.1792(4) 0.5754(2) 0.0371(8) Uani 1 1 d . .
C9 C -0.0766(3) 0.2955(5) 0.5373(2) 0.0503(10) Uani 1 1 d . .
H9 H -0.1298 0.3336 0.5532 0.060 Uiso 1 1 calc R U
C10 C -0.0749(3) 0.3030(5) 0.4505(2) 0.0475(9) Uani 1 1 d . .
H10 H -0.1252 0.3444 0.4100 0.057 Uiso 1 1 calc R U
C11 C 0.0033(2) 0.2472(5) 0.4269(2) 0.0422(8) Uani 1 1 d . .
H11 H 0.0075 0.2520 0.3698 0.051 Uiso 1 1 calc R U
C12 C 0.0765(2) 0.1831(4) 0.4889(2) 0.0346(7) Uani 1 1 d . .
C13 C 0.1612(2) 0.1177(4) 0.4728(2) 0.0346(8) Uani 1 1 d . .
C14 C 0.3303(3) -0.0114(4) 0.3546(2) 0.0402(8) Uani 1 1 d . .
C15 C 0.4178(2) -0.0896(5) 0.3827(2) 0.0473(9) Uani 1 1 d . .
H15 H 0.4403 -0.1102 0.4408 0.057 Uiso 1 1 calc R U
C16 C 0.4695(3) -0.1351(5) 0.3257(2) 0.0493(9) Uani 1 1 d . .
H16 H 0.5264 -0.1884 0.3456 0.059 Uiso 1 1 calc R U
C17 C 0.4389(2) -0.1036(5) 0.2378(2) 0.0437(9) Uani 1 1 d . .
C18 C 0.4913(3) -0.1512(5) 0.1776(2) 0.0516(10) Uani 1 1 d . .
H18 H 0.5485 -0.2043 0.1962 0.062 Uiso 1 1 calc R U
C19 C 0.4588(3) -0.1202(5) 0.0930(3) 0.0612(11) Uani 1 1 d . .
H19 H 0.4941 -0.1529 0.0543 0.073 Uiso 1 1 calc R U
C20 C 0.3725(3) -0.0391(6) 0.0624(3) 0.0618(12) Uani 1 1 d . .
H20 H 0.3516 -0.0168 0.0042 0.074 Uiso 1 1 calc R U
C21 C 0.3200(3) 0.0063(5) 0.1192(2) 0.0518(10) Uani 1 1 d . .
H21 H 0.2629 0.0586 0.0991 0.062 Uiso 1 1 calc R U
C22 C 0.3514(2) -0.0251(4) 0.2084(2) 0.0409(8) Uani 1 1 d . .
C23 C 0.2982(2) 0.0199(4) 0.2682(2) 0.0397(8) Uani 1 1 d . .
H23 H 0.2407 0.0713 0.2490 0.048 Uiso 1 1 calc R U
N1 N 0.3063(2) 0.0083(4) 0.50120(17) 0.0413(7) Uani 1 1 d . .
N2 N 0.1884(2) 0.0953(4) 0.39673(19) 0.0402(7) Uani 1 1 d D .
N3 N 0.1262(2) 0.0916(4) 0.72217(17) 0.0438(7) Uani 1 1 d . .
N4 N -0.00862(19) 0.2387(4) 0.59840(18) 0.0440(7) Uani 1 1 d . .
O1 O 0.05401(19) 0.0272(4) 0.24988(17) 0.0552(7) Uani 1 1 d D .
H1A H 0.031(3) 0.112(6) 0.214(3) 0.14(3) Uiso 1 1 d D .
H1B H 0.006(3) -0.022(7) 0.263(4) 0.13(2) Uiso 1 1 d D .
H2 H 0.151(2) 0.094(6) 0.3484(16) 0.060(13) Uiso 1 1 d D .

loop_
_atom_site_aniso_label
_atom_site_aniso_U_11
_atom_site_aniso_U_22
_atom_site_aniso_U_33
_atom_site_aniso_U_23
_atom_site_aniso_U_13
_atom_site_aniso_U_12
C1 0.039(2) 0.044(2) 0.039(2) 0.0035(16) 0.0115(17) -0.0002(16)
C2 0.0360(18) 0.0367(18) 0.0363(18) 0.0017(15) 0.0116(15) -0.0025(15)
C3 0.0356(19) 0.035(2) 0.0380(19) -0.0001(15) 0.0038(16) -0.0038(14)
C4 0.044(2) 0.048(2) 0.049(2) 0.0058(17) 0.0102(18) 0.0041(18)
C5 0.057(3) 0.054(2) 0.039(2) 0.0092(17) 0.0045(18) 0.007(2)
C6 0.068(3) 0.055(3) 0.040(2) 0.0059(18) 0.017(2) 0.003(2)
C7 0.040(2) 0.0309(18) 0.0363(19) -0.0021(15) 0.0089(15) -0.0057(15)
C8 0.0390(19) 0.0325(18) 0.0408(19) -0.0021(15) 0.0111(17) -0.0040(15)
C9 0.045(2) 0.052(2) 0.054(2) -0.0062(19) 0.013(2) 0.0094(18)
C10 0.043(2) 0.048(2) 0.048(2) -0.0059(18) 0.0023(18) 0.0087(17)
C11 0.049(2) 0.0375(19) 0.0400(18) -0.0020(17) 0.0099(17) 0.0022(17)
C12 0.0374(18) 0.0289(17) 0.0379(18) -0.0006(14) 0.0092(16) -0.0026(14)
C13 0.0382(19) 0.0341(18) 0.0326(18) 0.0013(15) 0.0103(15) -0.0019(15)
C14 0.040(2) 0.0407(19) 0.043(2) 0.0025(16) 0.0141(17) -0.0017(16)
C15 0.044(2) 0.051(2) 0.048(2) 0.0076(18) 0.0129(19) -0.0013(17)
C16 0.041(2) 0.047(2) 0.063(2) 0.0041(19) 0.017(2) 0.0023(18)
C17 0.043(2) 0.0352(18) 0.057(2) -0.0012(18) 0.0209(19) -0.0033(16)
C18 0.051(2) 0.046(2) 0.063(3) -0.008(2) 0.025(2) -0.0015(18)
C19 0.065(3) 0.064(3) 0.065(3) -0.015(2) 0.037(2) -0.007(2)
C20 0.071(3) 0.072(3) 0.046(2) -0.008(2) 0.021(2) -0.009(2)
C21 0.056(3) 0.051(2) 0.050(2) -0.0004(18) 0.018(2) 0.001(2)
C22 0.044(2) 0.0348(19) 0.047(2) 0.0015(17) 0.0178(18) -0.0006(16)
C23 0.0368(19) 0.038(2) 0.044(2) 0.0016(15) 0.0096(17) 0.0009(16)
N1 0.0377(17) 0.0475(18) 0.0404(17) 0.0024(14) 0.0120(14) -0.0001(14)
N2 0.0392(18) 0.0476(18) 0.0339(16) 0.0003(14) 0.0082(14) 0.0020(14)
N3 0.0502(19) 0.0448(18) 0.0389(17) 0.0017(14) 0.0151(15) 0.0000(15)
N4 0.0418(17) 0.0478(18) 0.0455(16) -0.0061(14) 0.0163(16) 0.0005(15)
O1 0.0524(16) 0.070(2) 0.0411(15) 0.0069(14) 0.0070(13) -0.0090(15)

loop_
_atom_type_symbol
_atom_type_description
_atom_type_scat_dispersion_real
_atom_type_scat_dispersion_imag
_atom_type_scat_source
C C 0.0033 0.0016 'International Tables Vol C Tables 4.2.6.8 and 6.1.1.4'
H H 0.0000 0.0000 'International Tables Vol C Tables 4.2.6.8 and 6.1.1.4'
N N 0.0061 0.0033 'International Tables Vol C Tables 4.2.6.8 and 6.1.1.4'
O O 0.0106 0.0060 'International Tables Vol C Tables 4.2.6.8 and 6.1.1.4'

loop_
_geom_angle_atom_site_label_1
_geom_angle_atom_site_label_2
_geom_angle_atom_site_label_3
_geom_angle
N1 C1 N2 112.9(3)
N1 C1 C14 123.5(3)
N2 C1 C14 123.6(3)
C13 C2 N1 111.2(3)
C13 C2 C3 120.4(3)
N1 C2 C3 128.2(3)
C4 C3 C7 118.5(3)
C4 C3 C2 123.5(3)
C7 C3 C2 118.0(3)
C5 C4 C3 119.5(3)
C5 C4 H4 120.2
C3 C4 H4 120.2
C4 C5 C6 118.1(4)
C4 C5 H5 121.0
C6 C5 H5 121.0
N3 C6 C5 124.7(3)
N3 C6 H6 117.6
C5 C6 H6 117.6
N3 C7 C3 122.0(3)
N3 C7 C8 117.5(3)
C3 C7 C8 120.4(3)
N4 C8 C12 120.8(3)
N4 C8 C7 118.0(3)
C12 C8 C7 121.2(3)
N4 C9 C10 125.0(3)
N4 C9 H9 117.5
C10 C9 H9 117.5
C11 C10 C9 117.7(4)
C11 C10 H10 121.2
C9 C10 H10 121.2
C10 C11 C12 119.5(3)
C10 C11 H11 120.2
C12 C11 H11 120.2
C11 C12 C8 119.1(3)
C11 C12 C13 125.2(3)
C8 C12 C13 115.6(3)
C2 C13 N2 105.7(3)
C2 C13 C12 124.1(3)
N2 C13 C12 130.2(3)
C23 C14 C15 118.9(3)
C23 C14 C1 122.2(3)
C15 C14 C1 118.9(3)
C16 C15 C14 120.8(3)
C16 C15 H15 119.6
C14 C15 H15 119.6
C15 C16 C17 121.5(3)
C15 C16 H16 119.2
C17 C16 H16 119.2
C16 C17 C18 122.3(3)
C16 C17 C22 118.5(3)
C18 C17 C22 119.2(3)
C19 C18 C17 120.5(4)
C19 C18 H18 119.8
C17 C18 H18 119.8
C18 C19 C20 121.4(4)
C18 C19 H19 119.3
C20 C19 H19 119.3
C21 C20 C19 119.3(4)
C21 C20 H20 120.3
C19 C20 H20 120.3
C20 C21 C22 121.1(4)
C20 C21 H21 119.5
C22 C21 H21 119.5
C23 C22 C17 119.3(3)
C23 C22 C21 122.1(3)
C17 C22 C21 118.6(3)
C14 C23 C22 121.0(3)
C14 C23 H23 119.5
C22 C23 H23 119.5
C1 N1 C2 104.0(3)
C1 N2 C13 106.2(3)
C1 N2 H2 129(3)
C13 N2 H2 123(3)
C6 N3 C7 117.1(3)
C9 N4 C8 117.9(3)
H1A O1 H1B 105(3)

loop_
_geom_bond_atom_site_label_1
_geom_bond_atom_site_label_2
_geom_bond_distance
C1 N1 1.324(4)
C1 N2 1.368(4)
C1 C14 1.460(5)
C2 C13 1.372(5)
C2 N1 1.376(4)
C2 C3 1.435(4)
C3 C4 1.394(5)
C3 C7 1.406(5)
C4 C5 1.370(5)
C4 H4 0.9300
C5 C6 1.385(5)
C5 H5 0.9300
C6 N3 1.332(5)
C6 H6 0.9300
C7 N3 1.355(4)
C7 C8 1.459(5)
C8 N4 1.364(4)
C8 C12 1.414(4)
C9 N4 1.316(4)
C9 C10 1.396(5)
C9 H9 0.9300
C10 C11 1.370(5)
C10 H10 0.9300
C11 C12 1.390(4)
C11 H11 0.9300
C12 C13 1.432(4)
C13 N2 1.375(4)
C14 C23 1.381(5)
C14 C15 1.412(5)
C15 C16 1.362(5)
C15 H15 0.9300
C16 C17 1.400(5)
C16 H16 0.9300
C17 C18 1.414(5)
C17 C22 1.416(5)
C18 C19 1.354(5)
C18 H18 0.9300
C19 C20 1.412(6)
C19 H19 0.9300
C20 C21 1.367(5)
C20 H20 0.9300
C21 C22 1.421(5)
C21 H21 0.9300
C22 C23 1.410(5)
C23 H23 0.9300
N2 H2 0.850(19)
O1 H1A 0.87(2)
O1 H1B 0.87(2)

loop_
_geom_hbond_atom_site_label_D
_geom_hbond_atom_site_label_H
_geom_hbond_atom_site_label_A
_geom_hbond_distance_DH
_geom_hbond_distance_HA
_geom_hbond_distance_DA
_geom_hbond_angle_DHA
_geom_hbond_site_symmetry_A
O1 H1A N3 0.87(2) 2.62(5) 3.120(4) 117(4) 4_565
O1 H1A N4 0.87(2) 2.13(3) 2.972(4) 161(6) 4_565
O1 H1B N3 0.87(2) 2.11(3) 2.961(4) 166(5) 3_556
O1 H1B N4 0.87(2) 2.74(4) 3.324(4) 126(4) 3_556
N2 H2 O1 0.850(19) 1.96(2) 2.782(4) 164(4) .

loop_
_geom_torsion_atom_site_label_1
_geom_torsion_atom_site_label_2
_geom_torsion_atom_site_label_3
_geom_torsion_atom_site_label_4
_geom_torsion
C13 C2 C3 C4 174.5(3)
N1 C2 C3 C4 -0.1(6)
C13 C2 C3 C7 -2.3(5)
N1 C2 C3 C7 -176.9(3)
C7 C3 C4 C5 0.5(5)
C2 C3 C4 C5 -176.3(3)
C3 C4 C5 C6 0.8(6)
C4 C5 C6 N3 -1.0(6)
C4 C3 C7 N3 -1.7(5)
C2 C3 C7 N3 175.3(3)
C4 C3 C7 C8 -179.4(3)
C2 C3 C7 C8 -2.4(5)
N3 C7 C8 N4 5.3(5)
C3 C7 C8 N4 -177.0(3)
N3 C7 C8 C12 -173.4(3)
C3 C7 C8 C12 4.4(5)
N4 C9 C10 C11 0.0(6)
C9 C10 C11 C12 1.1(6)
C10 C11 C12 C8 -0.8(5)
C10 C11 C12 C13 178.8(3)
N4 C8 C12 C11 -0.6(5)
C7 C8 C12 C11 177.9(3)
N4 C8 C12 C13 179.8(3)
C7 C8 C12 C13 -1.6(5)
N1 C2 C13 N2 1.1(4)
C3 C2 C13 N2 -174.4(3)
N1 C2 C13 C12 -179.3(3)
C3 C2 C13 C12 5.3(5)
C11 C12 C13 C2 177.2(3)
C8 C12 C13 C2 -3.2(5)
C11 C12 C13 N2 -3.2(6)
C8 C12 C13 N2 176.4(3)
N1 C1 C14 C23 -177.3(3)
N2 C1 C14 C23 3.1(5)
N1 C1 C14 C15 3.9(5)
N2 C1 C14 C15 -175.6(3)
C23 C14 C15 C16 -0.6(5)
C1 C14 C15 C16 178.2(3)
C14 C15 C16 C17 1.1(6)
C15 C16 C17 C18 -179.5(4)
C15 C16 C17 C22 -1.0(5)
C16 C17 C18 C19 179.3(4)
C22 C17 C18 C19 0.8(5)
C17 C18 C19 C20 0.3(6)
C18 C19 C20 C21 -1.1(6)
C19 C20 C21 C22 0.7(6)
C16 C17 C22 C23 0.4(5)
C18 C17 C22 C23 179.0(3)
C16 C17 C22 C21 -179.7(3)
C18 C17 C22 C21 -1.2(5)
C20 C21 C22 C23 -179.7(4)
C20 C21 C22 C17 0.5(5)
C15 C14 C23 C22 0.0(5)
C1 C14 C23 C22 -178.7(3)
C17 C22 C23 C14 0.1(5)
C21 C22 C23 C14 -179.8(3)
N2 C1 N1 C2 0.1(4)
C14 C1 N1 C2 -179.5(3)
C13 C2 N1 C1 -0.7(4)
C3 C2 N1 C1 174.3(3)
N1 C1 N2 C13 0.6(4)
C14 C1 N2 C13 -179.8(3)
C2 C13 N2 C1 -1.0(4)
C12 C13 N2 C1 179.4(3)
C5 C6 N3 C7 -0.1(6)
C3 C7 N3 C6 1.5(5)
C8 C7 N3 C6 179.2(3)
C10 C9 N4 C8 -1.3(6)
C12 C8 N4 C9 1.7(5)
C7 C8 N4 C9 -177.0(3)
